data_7158992
loop_
_publ_author_name
'Benckendorff, Caecilie M. M.'
'Slyusarchuk, Valentyna'
'Huang, Ningwu'
'Lima, Marcelo A.'
'Smith, Mark'
'Miller, Gavin John'

_publ_section_title
;
 Synthesis of fluorinated carbocyclic pyrimidine nucleoside analogues
;
_journal_name_full 'Organic &amp; Biomolecular Chemistry'
_journal_paper_doi 10.1039/D2OB01761J
_journal_year 2022
_chemical_absolute_configuration syn
_chemical_formula_moiety 'C17 H17 F N2 O8'
_chemical_formula_sum 'C17 H17 F N2 O8'
_chemical_formula_weight 396.32
_space_group_crystal_system orthorhombic
_space_group_IT_number 19
_space_group_name_Hall 'P 2ac 2ab'
_space_group_name_H-M_alt 'P 21 21 21'
_atom_sites_solution_hydrogens geom
_atom_sites_solution_primary dual
_audit_creation_date 2022-08-10
_audit_creation_method
;
Olex2 1.5
(compiled 2022.04.07 svn.rca3783a0 for OlexSys, GUI svn.r6498)
;
_audit_update_record
;
2022-11-10 deposited with the CCDC.	2022-11-14 downloaded from the CCDC.
;
_cell_angle_alpha 90
_cell_angle_beta 90
_cell_angle_gamma 90
_cell_formula_units_Z 4
_cell_length_a 6.3601(4)
_cell_length_b 9.4921(6)
_cell_length_c 29.8749(18)
_cell_measurement_reflns_used 3916
_cell_measurement_temperature 150.0
_cell_measurement_theta_max 23.479
_cell_measurement_theta_min 2.96
_cell_volume 1803.57(19)
_computing_cell_refinement 'SAINT V8.40B (?, 2016)'
_computing_data_reduction 'SAINT V8.40B (?, 2016)'
_computing_molecular_graphics 'Olex2 1.5 (Dolomanov et al., 2009)'
_computing_publication_material 'Olex2 1.5 (Dolomanov et al., 2009)'
_computing_structure_refinement 'XL  (Sheldrick, 2008)'
_computing_structure_solution 'SHELXT 2014/5 (Sheldrick, 2014)'
_diffrn_ambient_temperature 150.0
_diffrn_measured_fraction_theta_full 0.997
_diffrn_measured_fraction_theta_max 0.998
_diffrn_measurement_device_type 'Bruker APEX-II CCD'
_diffrn_measurement_method '\f and \w scans'
_diffrn_radiation_type MoK\a
_diffrn_radiation_wavelength 0.71073
_diffrn_reflns_av_R_equivalents 0.1131
_diffrn_reflns_av_unetI/netI 0.0901
_diffrn_reflns_Laue_measured_fraction_full 0.997
_diffrn_reflns_Laue_measured_fraction_max 0.998
_diffrn_reflns_limit_h_max 8
_diffrn_reflns_limit_h_min -8
_diffrn_reflns_limit_k_max 12
_diffrn_reflns_limit_k_min -12
_diffrn_reflns_limit_l_max 38
_diffrn_reflns_limit_l_min -38
_diffrn_reflns_number 26730
_diffrn_reflns_point_group_measured_fraction_full 0.998
_diffrn_reflns_point_group_measured_fraction_max 0.999
_diffrn_reflns_theta_full 25.242
_diffrn_reflns_theta_max 27.494
_diffrn_reflns_theta_min 3.275
_diffrn_source_current 20.0
_diffrn_source_power 1.0
_diffrn_source_voltage 50.0
_diffrn_standards_number 0
_exptl_absorpt_coefficient_mu 0.123
_exptl_absorpt_correction_T_max 0.7456
_exptl_absorpt_correction_T_min 0.6764
_exptl_absorpt_correction_type multi-scan
_exptl_absorpt_process_details
;
SADABS-2016/2 (Bruker,2016/2) was used for absorption correction.
wR2(int) was 0.0695 before and 0.0642 after correction.
The Ratio of minimum to maximum transmission is 0.9072.
The \l/2 correction factor is Not present.
;
_exptl_crystal_colour colourless
_exptl_crystal_colour_primary colourless
_exptl_crystal_density_diffrn 1.460
_exptl_crystal_description plate
_exptl_crystal_F_000 824
_exptl_crystal_size_max 0.21
_exptl_crystal_size_mid 0.06
_exptl_crystal_size_min 0.01
_refine_diff_density_max 0.260
_refine_diff_density_min -0.310
_refine_diff_density_rms 0.058
_refine_ls_abs_structure_details
;
 Flack x determined using 827 quotients [(I+)-(I-)]/[(I+)+(I-)]
 (Parsons, Flack and Wagner, Acta Cryst. B69 (2013) 249-259).
;
_refine_ls_abs_structure_Flack 0.4(7)
_refine_ls_extinction_method none
_refine_ls_goodness_of_fit_ref 1.140
_refine_ls_hydrogen_treatment constr
_refine_ls_matrix_type full
_refine_ls_number_parameters 255
_refine_ls_number_reflns 4133
_refine_ls_number_restraints 0
_refine_ls_restrained_S_all 1.140
_refine_ls_R_factor_all 0.1134
_refine_ls_R_factor_gt 0.0716
_refine_ls_shift/su_max 0.000
_refine_ls_shift/su_mean 0.000
_refine_ls_structure_factor_coef Fsqd
_refine_ls_weighting_details 'w=1/[\s^2^(Fo^2^)+(0.0267P)^2^+0.4503P] where P=(Fo^2^+2Fc^2^)/3'
_refine_ls_weighting_scheme calc
_refine_ls_wR_factor_gt 0.0921
_refine_ls_wR_factor_ref 0.1010
_reflns_Friedel_coverage 0.720
_reflns_Friedel_fraction_full 1.000
_reflns_Friedel_fraction_max 1.000
_reflns_number_gt 2904
_reflns_number_total 4133
_reflns_threshold_expression 'I > 2\s(I)'
_cod_data_source_file d2ob01761j2.cif
_cod_data_source_block 10
_cod_database_code 7158992
_shelx_shelxl_version_number 2018/3
_shelx_space_group_comment
;
The symmetry employed for this shelxl refinement is uniquely defined
by the following loop, which should always be used as a source of
symmetry information in preference to the above space-group names.
They are only intended as comments.
;
_shelx_estimated_absorpt_t_max 0.999
_shelx_estimated_absorpt_t_min 0.975
_olex2_refinement_description
;
1. Fixed Uiso
 At 1.2 times of:
  All C(H) groups, All C(H,H) groups
 At 1.5 times of:
  All C(H,H,H) groups
2.a Ternary CH refined with riding coordinates:
 C1(H1), C2(H2), C3(H3), C4(H4), C5(H5)
2.b Aromatic/amide H refined with riding coordinates:
 C6(H6), C13(H13), C15(H15), C17(H17)
2.c X=CH2 refined with riding coordinates:
 C7(H7A,H7B)
2.d Idealised Me refined as rotating group:
 C9(H9A,H9B,H9C), C10(H10A,H10B,H10C)
;
_olex2_submission_special_instructions 'No special instructions were received'

loop_
_space_group_symop_operation_xyz
'x, y, z'
'-x+1/2, -y, z+1/2'
'-x, y+1/2, -z+1/2'
'x+1/2, -y+1/2, -z'

loop_
_atom_site_label
_atom_site_type_symbol
_atom_site_fract_x
_atom_site_fract_y
_atom_site_fract_z
_atom_site_U_iso_or_equiv
_atom_site_adp_type
_atom_site_occupancy
_atom_site_site_symmetry_order
_atom_site_calc_flag
_atom_site_refinement_flags_posn
_atom_site_refinement_flags_adp
_atom_site_refinement_flags_occupancy
_atom_site_disorder_assembly
_atom_site_disorder_group
F1 F -0.0920(4) -0.1296(3) -0.55182(8) 0.0323(7) Uani 1 1 d . . . . .
O1 O -0.6720(5) -0.3477(3) -0.57752(9) 0.0245(7) Uani 1 1 d . . . . .
O2 O -0.4165(5) -0.4584(3) -0.61740(9) 0.0219(7) Uani 1 1 d . . . . .
O3 O -0.3690(5) -0.1992(3) -0.65314(8) 0.0192(7) Uani 1 1 d . . . . .
O4 O -0.1790(5) -0.3261(3) -0.70270(9) 0.0224(7) Uani 1 1 d . . . . .
O5 O -1.0085(5) 0.0243(3) -0.69157(10) 0.0368(8) Uani 1 1 d . . . . .
O6 O -1.1608(5) -0.0184(3) -0.75487(10) 0.0278(7) Uani 1 1 d . . . . .
O7 O -0.7796(5) -0.2644(3) -0.87013(9) 0.0282(8) Uani 1 1 d . . . . .
O8 O -0.4815(5) -0.3629(3) -0.85449(9) 0.0299(8) Uani 1 1 d . . . . .
N1 N -1.0140(6) -0.0296(3) -0.72883(12) 0.0209(8) Uani 1 1 d . . . . .
N2 N -0.6359(7) -0.2923(4) -0.84459(12) 0.0240(9) Uani 1 1 d . . . . .
C1 C -0.2240(7) -0.2330(4) -0.61694(12) 0.0194(10) Uani 1 1 d . . . . .
H1 H -0.075694 -0.246451 -0.627203 0.023 Uiso 1 1 calc R U . . .
C2 C -0.3105(7) -0.3584(4) -0.59039(13) 0.0211(10) Uani 1 1 d . . . . .
H2 H -0.196171 -0.404619 -0.572720 0.025 Uiso 1 1 calc R U . . .
C3 C -0.4790(7) -0.2962(4) -0.55904(13) 0.0210(10) Uani 1 1 d . . . . .
H3 H -0.459109 -0.328524 -0.527467 0.025 Uiso 1 1 calc R U . . .
C4 C -0.4647(7) -0.1353(4) -0.56280(13) 0.0208(10) Uani 1 1 d . . . . .
H4 H -0.574834 -0.103222 -0.584409 0.025 Uiso 1 1 calc R U . . .
C5 C -0.2504(7) -0.1111(4) -0.58425(13) 0.0220(10) Uani 1 1 d . . . . .
H5 H -0.240857 -0.017426 -0.599405 0.026 Uiso 1 1 calc R U . . .
C6 C -0.4937(8) -0.0553(4) -0.52017(14) 0.0251(11) Uani 1 1 d . . . . .
H6 H -0.411985 -0.082455 -0.494987 0.030 Uiso 1 1 calc R U . . .
C7 C -0.6259(8) 0.0506(4) -0.51536(16) 0.0337(13) Uani 1 1 d . . . . .
H7A H -0.709828 0.080254 -0.539924 0.040 Uiso 1 1 calc R U . . .
H7B H -0.637152 0.097344 -0.487344 0.040 Uiso 1 1 calc R U . . .
C8 C -0.6226(7) -0.4796(4) -0.59795(14) 0.0234(10) Uani 1 1 d . . . . .
C9 C -0.7750(7) -0.5071(5) -0.63544(14) 0.0331(12) Uani 1 1 d . . . . .
H9A H -0.767896 -0.429861 -0.657157 0.050 Uiso 1 1 calc R U . . .
H9B H -0.917899 -0.513454 -0.623330 0.050 Uiso 1 1 calc R U . . .
H9C H -0.738542 -0.595894 -0.650264 0.050 Uiso 1 1 calc R U . . .
C10 C -0.6132(8) -0.5973(4) -0.56380(14) 0.0313(12) Uani 1 1 d . . . . .
H10A H -0.755126 -0.617150 -0.552703 0.047 Uiso 1 1 calc R U . . .
H10B H -0.523139 -0.568776 -0.538771 0.047 Uiso 1 1 calc R U . . .
H10C H -0.555188 -0.682150 -0.577827 0.047 Uiso 1 1 calc R U . . .
C11 C -0.3335(7) -0.2584(4) -0.69316(12) 0.0163(9) Uani 1 1 d . . . . .
C12 C -0.5057(7) -0.2230(4) -0.72496(12) 0.0151(9) Uani 1 1 d . . . . .
C13 C -0.6774(7) -0.1438(4) -0.71182(13) 0.0175(10) Uani 1 1 d . . . . .
H13 H -0.689578 -0.110779 -0.681917 0.021 Uiso 1 1 calc R U . . .
C14 C -0.8303(7) -0.1138(4) -0.74300(13) 0.0160(9) Uani 1 1 d . . . . .
C15 C -0.8217(7) -0.1591(4) -0.78676(13) 0.0179(9) Uani 1 1 d . . . . .
H15 H -0.929006 -0.137313 -0.807753 0.021 Uiso 1 1 calc R U . . .
C16 C -0.6475(7) -0.2382(4) -0.79829(12) 0.0180(10) Uani 1 1 d . . . . .
C17 C -0.4879(8) -0.2710(4) -0.76878(12) 0.0172(9) Uani 1 1 d . . . . .
H17 H -0.369692 -0.324743 -0.778105 0.021 Uiso 1 1 calc R U . . .

loop_
_atom_site_aniso_label
_atom_site_aniso_U_11
_atom_site_aniso_U_22
_atom_site_aniso_U_33
_atom_site_aniso_U_23
_atom_site_aniso_U_13
_atom_site_aniso_U_12
F1 0.0274(16) 0.0435(16) 0.0260(14) 0.0006(13) -0.0103(13) -0.0042(14)
O1 0.0220(18) 0.0198(14) 0.0317(17) -0.0073(13) -0.0003(15) -0.0007(15)
O2 0.0234(18) 0.0193(15) 0.0230(16) -0.0045(13) 0.0031(14) -0.0004(13)
O3 0.0216(18) 0.0246(16) 0.0115(14) 0.0009(12) -0.0020(13) 0.0042(14)
O4 0.0189(18) 0.0278(16) 0.0204(16) -0.0006(13) 0.0001(14) 0.0045(15)
O5 0.037(2) 0.044(2) 0.0290(18) -0.0129(17) -0.0024(17) 0.0179(19)
O6 0.0159(17) 0.0297(17) 0.0378(18) 0.0029(15) -0.0061(15) 0.0019(16)
O7 0.035(2) 0.0293(17) 0.0201(15) 0.0017(14) -0.0081(15) -0.0020(16)
O8 0.035(2) 0.0331(17) 0.0213(17) -0.0045(14) 0.0046(16) 0.0071(18)
N1 0.016(2) 0.0179(18) 0.029(2) 0.0037(17) 0.0004(19) 0.0031(18)
N2 0.033(3) 0.0181(19) 0.0204(19) 0.0005(16) -0.002(2) -0.004(2)
C1 0.018(3) 0.025(2) 0.015(2) 0.0042(19) -0.0054(19) 0.004(2)
C2 0.024(3) 0.020(2) 0.020(2) -0.0022(18) -0.005(2) 0.006(2)
C3 0.023(3) 0.025(2) 0.015(2) 0.0027(18) -0.001(2) 0.000(2)
C4 0.028(3) 0.021(2) 0.013(2) -0.0018(18) -0.0016(19) 0.001(2)
C5 0.022(3) 0.028(2) 0.017(2) 0.0023(19) -0.008(2) -0.002(2)
C6 0.033(3) 0.025(2) 0.017(2) -0.0004(18) 0.002(2) -0.006(2)
C7 0.048(4) 0.022(2) 0.031(3) -0.002(2) 0.007(3) 0.000(3)
C8 0.023(3) 0.021(2) 0.027(2) -0.0039(19) 0.006(2) -0.001(2)
C9 0.033(3) 0.033(3) 0.034(3) -0.014(2) -0.004(2) 0.001(3)
C10 0.036(3) 0.021(2) 0.036(3) -0.005(2) 0.009(3) -0.003(2)
C11 0.017(3) 0.016(2) 0.016(2) 0.0010(18) 0.001(2) -0.001(2)
C12 0.016(2) 0.0125(18) 0.017(2) 0.0037(17) 0.0013(19) -0.004(2)
C13 0.023(3) 0.017(2) 0.012(2) 0.0012(16) 0.0027(19) -0.004(2)
C14 0.012(2) 0.0141(19) 0.022(2) 0.0007(17) 0.003(2) 0.0010(19)
C15 0.019(2) 0.016(2) 0.019(2) 0.0011(17) -0.006(2) -0.004(2)
C16 0.025(3) 0.0163(19) 0.013(2) 0.0011(17) 0.000(2) -0.001(2)
C17 0.019(2) 0.0124(18) 0.020(2) 0.0004(18) 0.002(2) -0.001(2)

loop_
_atom_type_symbol
_atom_type_description
_atom_type_scat_dispersion_real
_atom_type_scat_dispersion_imag
_atom_type_scat_source
C C 0.0033 0.0016 'International Tables Vol C Tables 4.2.6.8 and 6.1.1.4'
H H 0.0000 0.0000 'International Tables Vol C Tables 4.2.6.8 and 6.1.1.4'
F F 0.0171 0.0103 'International Tables Vol C Tables 4.2.6.8 and 6.1.1.4'
N N 0.0061 0.0033 'International Tables Vol C Tables 4.2.6.8 and 6.1.1.4'
O O 0.0106 0.0060 'International Tables Vol C Tables 4.2.6.8 and 6.1.1.4'

loop_
_geom_angle_atom_site_label_1
_geom_angle_atom_site_label_2
_geom_angle_atom_site_label_3
_geom_angle
_geom_angle_site_symmetry_1
_geom_angle_site_symmetry_3
_geom_angle_publ_flag
C8 O1 C3 106.0(3) . . ?
C2 O2 C8 107.2(3) . . ?
C11 O3 C1 117.6(3) . . ?
O5 N1 C14 117.6(4) . . ?
O6 N1 O5 124.4(4) . . ?
O6 N1 C14 118.0(3) . . ?
O7 N2 O8 124.6(4) . . ?
O7 N2 C16 118.2(4) . . ?
O8 N2 C16 117.1(4) . . ?
O3 C1 H1 113.4 . . ?
O3 C1 C2 109.1(3) . . ?
O3 C1 C5 103.8(3) . . ?
C2 C1 H1 113.4 . . ?
C5 C1 H1 113.4 . . ?
C5 C1 C2 102.6(3) . . ?
O2 C2 C1 113.4(3) . . ?
O2 C2 H2 110.7 . . ?
O2 C2 C3 105.8(3) . . ?
C1 C2 H2 110.7 . . ?
C1 C2 C3 105.4(3) . . ?
C3 C2 H2 110.7 . . ?
O1 C3 C2 103.3(3) . . ?
O1 C3 H3 111.6 . . ?
O1 C3 C4 111.3(4) . . ?
C2 C3 H3 111.6 . . ?
C4 C3 C2 107.2(4) . . ?
C4 C3 H3 111.6 . . ?
C3 C4 H4 108.0 . . ?
C5 C4 C3 103.5(4) . . ?
C5 C4 H4 108.0 . . ?
C6 C4 C3 115.9(3) . . ?
C6 C4 H4 108.0 . . ?
C6 C4 C5 113.1(4) . . ?
F1 C5 C1 105.6(3) . . ?
F1 C5 C4 109.4(3) . . ?
F1 C5 H5 112.2 . . ?
C1 C5 C4 104.7(3) . . ?
C1 C5 H5 112.2 . . ?
C4 C5 H5 112.2 . . ?
C4 C6 H6 118.0 . . ?
C7 C6 C4 124.0(4) . . ?
C7 C6 H6 118.0 . . ?
C6 C7 H7A 120.0 . . ?
C6 C7 H7B 120.0 . . ?
H7A C7 H7B 120.0 . . ?
O1 C8 O2 104.4(3) . . ?
O1 C8 C9 109.2(4) . . ?
O1 C8 C10 111.6(3) . . ?
O2 C8 C9 108.0(3) . . ?
O2 C8 C10 109.7(4) . . ?
C9 C8 C10 113.5(4) . . ?
C8 C9 H9A 109.5 . . ?
C8 C9 H9B 109.5 . . ?
C8 C9 H9C 109.5 . . ?
H9A C9 H9B 109.5 . . ?
H9A C9 H9C 109.5 . . ?
H9B C9 H9C 109.5 . . ?
C8 C10 H10A 109.5 . . ?
C8 C10 H10B 109.5 . . ?
C8 C10 H10C 109.5 . . ?
H10A C10 H10B 109.5 . . ?
H10A C10 H10C 109.5 . . ?
H10B C10 H10C 109.5 . . ?
O3 C11 C12 110.6(4) . . ?
O4 C11 O3 124.8(4) . . ?
O4 C11 C12 124.6(4) . . ?
C13 C12 C11 121.5(3) . . ?
C13 C12 C17 120.6(4) . . ?
C17 C12 C11 117.9(4) . . ?
C12 C13 H13 120.7 . . ?
C14 C13 C12 118.6(4) . . ?
C14 C13 H13 120.7 . . ?
C13 C14 N1 118.5(3) . . ?
C13 C14 C15 123.3(4) . . ?
C15 C14 N1 118.2(4) . . ?
C14 C15 H15 122.0 . . ?
C14 C15 C16 116.0(4) . . ?
C16 C15 H15 122.0 . . ?
C15 C16 N2 117.5(4) . . ?
C17 C16 N2 118.9(4) . . ?
C17 C16 C15 123.6(4) . . ?
C12 C17 H17 121.1 . . ?
C16 C17 C12 117.9(4) . . ?
C16 C17 H17 121.1 . . ?

loop_
_geom_bond_atom_site_label_1
_geom_bond_atom_site_label_2
_geom_bond_distance
_geom_bond_site_symmetry_2
_geom_bond_publ_flag
F1 C5 1.408(4) . ?
O1 C3 1.432(5) . ?
O1 C8 1.428(5) . ?
O2 C2 1.417(5) . ?
O2 C8 1.448(5) . ?
O3 C1 1.457(4) . ?
O3 C11 1.340(4) . ?
O4 C11 1.208(5) . ?
O5 N1 1.226(4) . ?
O6 N1 1.220(4) . ?
O7 N2 1.220(4) . ?
O8 N2 1.225(5) . ?
N1 C14 1.478(5) . ?
N2 C16 1.477(5) . ?
C1 H1 1.0000 . ?
C1 C2 1.533(6) . ?
C1 C5 1.523(5) . ?
C2 H2 1.0000 . ?
C2 C3 1.541(6) . ?
C3 H3 1.0000 . ?
C3 C4 1.534(6) . ?
C4 H4 1.0000 . ?
C4 C5 1.524(6) . ?
C4 C6 1.494(5) . ?
C5 H5 1.0000 . ?
C6 H6 0.9500 . ?
C6 C7 1.318(6) . ?
C7 H7A 0.9500 . ?
C7 H7B 0.9500 . ?
C8 C9 1.504(6) . ?
C8 C10 1.514(6) . ?
C9 H9A 0.9800 . ?
C9 H9B 0.9800 . ?
C9 H9C 0.9800 . ?
C10 H10A 0.9800 . ?
C10 H10B 0.9800 . ?
C10 H10C 0.9800 . ?
C11 C12 1.488(6) . ?
C12 C13 1.383(6) . ?
C12 C17 1.391(5) . ?
C13 H13 0.9500 . ?
C13 C14 1.376(5) . ?
C14 C15 1.377(5) . ?
C15 H15 0.9500 . ?
C15 C16 1.382(6) . ?
C16 C17 1.380(6) . ?
C17 H17 0.9500 . ?

loop_
_geom_torsion_atom_site_label_1
_geom_torsion_atom_site_label_2
_geom_torsion_atom_site_label_3
_geom_torsion_atom_site_label_4
_geom_torsion
_geom_torsion_site_symmetry_1
_geom_torsion_site_symmetry_2
_geom_torsion_site_symmetry_3
_geom_torsion_site_symmetry_4
_geom_torsion_publ_flag
O1 C3 C4 C5 -129.1(3) . . . . ?
O1 C3 C4 C6 106.5(4) . . . . ?
O2 C2 C3 O1 -11.0(4) . . . . ?
O2 C2 C3 C4 -128.6(3) . . . . ?
O3 C1 C2 O2 35.4(5) . . . . ?
O3 C1 C2 C3 -79.8(4) . . . . ?
O3 C1 C5 F1 -172.0(3) . . . . ?
O3 C1 C5 C4 72.5(4) . . . . ?
O3 C11 C12 C13 -2.3(5) . . . . ?
O3 C11 C12 C17 177.1(3) . . . . ?
O4 C11 C12 C13 -179.4(4) . . . . ?
O4 C11 C12 C17 0.0(6) . . . . ?
O5 N1 C14 C13 9.0(5) . . . . ?
O5 N1 C14 C15 -171.4(4) . . . . ?
O6 N1 C14 C13 -171.0(4) . . . . ?
O6 N1 C14 C15 8.6(5) . . . . ?
O7 N2 C16 C15 0.1(5) . . . . ?
O7 N2 C16 C17 178.9(3) . . . . ?
O8 N2 C16 C15 -179.6(4) . . . . ?
O8 N2 C16 C17 -0.9(5) . . . . ?
N1 C14 C15 C16 -179.6(3) . . . . ?
N2 C16 C17 C12 -177.8(3) . . . . ?
C1 O3 C11 O4 -7.9(6) . . . . ?
C1 O3 C11 C12 175.0(3) . . . . ?
C1 C2 C3 O1 109.4(3) . . . . ?
C1 C2 C3 C4 -8.2(4) . . . . ?
C2 O2 C8 O1 30.2(4) . . . . ?
C2 O2 C8 C9 146.3(3) . . . . ?
C2 O2 C8 C10 -89.5(4) . . . . ?
C2 C1 C5 F1 74.3(4) . . . . ?
C2 C1 C5 C4 -41.1(4) . . . . ?
C2 C3 C4 C5 -16.8(4) . . . . ?
C2 C3 C4 C6 -141.2(4) . . . . ?
C3 O1 C8 O2 -37.6(4) . . . . ?
C3 O1 C8 C9 -152.9(3) . . . . ?
C3 O1 C8 C10 80.8(4) . . . . ?
C3 C4 C5 F1 -76.8(4) . . . . ?
C3 C4 C5 C1 35.9(4) . . . . ?
C3 C4 C6 C7 -129.0(5) . . . . ?
C5 C1 C2 O2 145.1(3) . . . . ?
C5 C1 C2 C3 29.9(4) . . . . ?
C5 C4 C6 C7 111.7(5) . . . . ?
C6 C4 C5 F1 49.4(5) . . . . ?
C6 C4 C5 C1 162.1(3) . . . . ?
C8 O1 C3 C2 29.7(4) . . . . ?
C8 O1 C3 C4 144.4(3) . . . . ?
C8 O2 C2 C1 -126.6(4) . . . . ?
C8 O2 C2 C3 -11.6(4) . . . . ?
C11 O3 C1 C2 -93.0(4) . . . . ?
C11 O3 C1 C5 158.1(3) . . . . ?
C11 C12 C13 C14 179.5(4) . . . . ?
C11 C12 C17 C16 -180.0(4) . . . . ?
C12 C13 C14 N1 179.8(3) . . . . ?
C12 C13 C14 C15 0.2(6) . . . . ?
C13 C12 C17 C16 -0.6(5) . . . . ?
C13 C14 C15 C16 -0.1(6) . . . . ?
C14 C15 C16 N2 178.2(4) . . . . ?
C14 C15 C16 C17 -0.5(6) . . . . ?
C15 C16 C17 C12 0.8(6) . . . . ?
C17 C12 C13 C14 0.1(6) . . . . ?
